data_7023025
loop_
_publ_author_name
'Gai, Yan-Li'
'Jiang, Fei-Long'
'Chen, Lian'
'Bu, Yang'
'Wu, Ming-Yan'
'Zhou, Kang'
'Pan, Jie'
'Hong, Mao-Chun'

_publ_section_title
;
 A series of novel zinc(II) entangled coordination polymers based on
 carboxyphenyl-terpyridine ligands.
;
_journal_issue 27
_journal_name_full 'Dalton transactions (Cambridge, England : 2003)'
_journal_page_first 9954
_journal_page_last 9965
_journal_paper_doi 10.1039/c3dt50532d
_journal_volume 42
_journal_year 2013
_chemical_formula_sum 'C26.5 H16.75 N3.25 O4 Zn'
_chemical_formula_weight 510.05
_chemical_name_systematic
;
?
;
_space_group_IT_number 14
_symmetry_cell_setting monoclinic
_symmetry_space_group_name_Hall '-P 2ybc'
_symmetry_space_group_name_H-M 'P 1 21/c 1'
_atom_sites_solution_hydrogens geom
_atom_sites_solution_primary direct
_atom_sites_solution_secondary difmap
_audit_creation_method SHELXL-97
_cell_angle_alpha 90.00
_cell_angle_beta 122.10(3)
_cell_angle_gamma 90.00
_cell_formula_units_Z 4
_cell_length_a 17.242(19)
_cell_length_b 7.320(7)
_cell_length_c 21.883(17)
_cell_measurement_reflns_used 4711
_cell_measurement_temperature 293(2)
_cell_measurement_theta_max 27.6649
_cell_measurement_theta_min 2.1976
_cell_volume 2340(4)
_computing_cell_refinement 'CrystalClear (Rigaku Inc., 2008)'
_computing_data_collection 'CrystalClear (Rigaku Inc., 2008)'
_computing_data_reduction 'CrystalClear (Rigaku Inc., 2008)'
_computing_molecular_graphics 'Bruker SHELXTL'
_computing_publication_material 'Bruker SHELXTL'
_computing_structure_refinement 'SHELXL-97 (Sheldrick, 1997)'
_computing_structure_solution 'SHELXS-97 (Sheldrick, 1990)'
_diffrn_ambient_temperature 293(2)
_diffrn_detector_area_resol_mean 14.6306
_diffrn_measured_fraction_theta_full 0.993
_diffrn_measured_fraction_theta_max 0.993
_diffrn_measurement_device_type Mercury70_(2x2_bin_mode)
_diffrn_measurement_method CCD_Profile_fitting
_diffrn_radiation_monochromator graphite
_diffrn_radiation_source 'fine-focus sealed tube'
_diffrn_radiation_type MoK\a
_diffrn_radiation_wavelength 0.71073
_diffrn_reflns_av_R_equivalents 0.0578
_diffrn_reflns_av_unetI/netI 0.0586
_diffrn_reflns_limit_h_max 22
_diffrn_reflns_limit_h_min -22
_diffrn_reflns_limit_k_max 9
_diffrn_reflns_limit_k_min -9
_diffrn_reflns_limit_l_max 28
_diffrn_reflns_limit_l_min -28
_diffrn_reflns_number 21011
_diffrn_reflns_theta_full 27.60
_diffrn_reflns_theta_max 27.60
_diffrn_reflns_theta_min 2.20
_exptl_absorpt_coefficient_mu 1.089
_exptl_absorpt_correction_T_max 0.7725
_exptl_absorpt_correction_T_min 0.7359
_exptl_absorpt_correction_type multi-scan
_exptl_absorpt_process_details 'Sphere (Rigaku CrystalClear)'
_exptl_crystal_colour yellow
_exptl_crystal_density_diffrn 1.448
_exptl_crystal_density_method 'not measured'
_exptl_crystal_description prism
_exptl_crystal_F_000 1042
_exptl_crystal_size_max 0.30
_exptl_crystal_size_mid 0.25
_exptl_crystal_size_min 0.25
_refine_diff_density_max 1.188
_refine_diff_density_min -0.661
_refine_diff_density_rms 0.110
_refine_ls_extinction_method none
_refine_ls_goodness_of_fit_ref 1.069
_refine_ls_hydrogen_treatment constr
_refine_ls_matrix_type full
_refine_ls_number_parameters 326
_refine_ls_number_reflns 5410
_refine_ls_number_restraints 44
_refine_ls_restrained_S_all 1.091
_refine_ls_R_factor_all 0.1096
_refine_ls_R_factor_gt 0.0786
_refine_ls_shift/su_max 0.000
_refine_ls_shift/su_mean 0.000
_refine_ls_structure_factor_coef Fsqd
_refine_ls_weighting_details 'calc w=1/[\s^2^(Fo^2^)+(0.1123P)^2^+3.8822P] where P=(Fo^2^+2Fc^2^)/3'
_refine_ls_weighting_scheme calc
_refine_ls_wR_factor_gt 0.2040
_refine_ls_wR_factor_ref 0.2284
_reflns_number_gt 3803
_reflns_number_total 5410
_reflns_threshold_expression >2sigma(I)
_cod_data_source_file c3dt50532d.txt
_cod_data_source_block complex_5
_cod_depositor_comments
;
The following automatic conversions were performed:

'_exptl_absorpt_correction_type' value 'Multi-scan' changed to
'multi-scan' according to
/home/saulius/struct/CIF-dictionaries/cif_core.dic dictionary named
'cif_core.dic' version 2.4.2 from 2011-04-26.

Automatic conversion script
Id: cif_fix_values 1891 2012-01-12 08:04:46Z andrius 
;
_cod_original_sg_symbol_H-M P21/c
_cod_original_formula_sum 'C26.50 H16.75 N3.25 O4 Zn'
_cod_database_code 7023025

loop_
_symmetry_equiv_pos_as_xyz
'x, y, z'
'-x, y+1/2, -z+1/2'
'-x, -y, -z'
'x, -y-1/2, z-1/2'

loop_
_atom_site_label
_atom_site_type_symbol
_atom_site_fract_x
_atom_site_fract_y
_atom_site_fract_z
_atom_site_U_iso_or_equiv
_atom_site_adp_type
_atom_site_occupancy
_atom_site_symmetry_multiplicity
_atom_site_calc_flag
_atom_site_refinement_flags
Zn1 Zn 0.46869(3) 0.60518(9) 0.19846(3) 0.0425(2) Uani 1 1 d U
O1 O 0.5802(2) 0.5932(6) 0.29625(19) 0.0547(10) Uani 1 1 d .
N1 N 1.0411(4) 0.7720(9) 0.9436(3) 0.0734(16) Uani 1 1 d .
C1 C 0.5903(3) 0.7214(7) 0.3370(2) 0.0406(11) Uani 1 1 d .
O2 O 0.5290(2) 0.8393(5) 0.3207(2) 0.0518(9) Uani 1 1 d .
N2 N 1.0964(3) 0.8128(7) 0.7405(2) 0.0468(10) Uani 1 1 d .
C2 C 0.6779(3) 0.7326(7) 0.4083(2) 0.0403(11) Uani 1 1 d .
O3 O 0.5065(4) 0.7534(8) 0.1466(3) 0.0869(13) Uani 1 1 d U
N3 N 1.3485(3) 0.8734(6) 0.6938(2) 0.0411(10) Uani 1 1 d .
C3 C 0.6814(3) 0.8177(8) 0.4660(3) 0.0474(12) Uani 1 1 d .
H3 H 0.6285 0.8670 0.4609 0.057 Uiso 1 1 calc R
O4 O 0.3691(4) 0.7331(9) 0.0543(3) 0.1024(17) Uani 1 1 d U
C4 C 0.7627(3) 0.8293(9) 0.5307(3) 0.0485(13) Uani 1 1 d .
H4 H 0.7644 0.8853 0.5695 0.058 Uiso 1 1 calc R
C5 C 0.8423(3) 0.7596(8) 0.5396(2) 0.0430(12) Uani 1 1 d .
C6 C 0.8382(3) 0.6777(9) 0.4804(3) 0.0536(15) Uani 1 1 d .
H6 H 0.8914 0.6336 0.4847 0.064 Uiso 1 1 calc R
C7 C 0.7563(3) 0.6616(9) 0.4161(3) 0.0502(13) Uani 1 1 d .
H7 H 0.7539 0.6024 0.3776 0.060 Uiso 1 1 calc R
C8 C 0.9307(3) 0.7777(8) 0.6091(2) 0.0453(12) Uani 1 1 d .
C9 C 0.9348(3) 0.7720(8) 0.6737(3) 0.0476(13) Uani 1 1 d .
H9 H 0.8815 0.7557 0.6739 0.057 Uiso 1 1 calc R
C10 C 1.0179(3) 0.7903(8) 0.7384(2) 0.0450(12) Uani 1 1 d .
C11 C 1.0929(3) 0.8166(8) 0.6782(2) 0.0437(12) Uani 1 1 d .
C12 C 1.0115(3) 0.8020(9) 0.6117(3) 0.0463(13) Uani 1 1 d .
H12 H 1.0116 0.8086 0.5693 0.056 Uiso 1 1 calc R
C13 C 1.0247(4) 0.7853(9) 0.8087(3) 0.0501(14) Uani 1 1 d .
C14 C 0.9500(4) 0.8014(11) 0.8150(3) 0.0673(19) Uani 1 1 d .
H14 H 0.8920 0.8172 0.7741 0.081 Uiso 1 1 calc R
C15 C 0.9615(5) 0.7941(13) 0.8821(3) 0.080(2) Uani 1 1 d .
H15 H 0.9095 0.8055 0.8846 0.096 Uiso 1 1 calc R
C16 C 1.1124(5) 0.7589(11) 0.9369(3) 0.075(2) Uani 1 1 d .
H16 H 1.1699 0.7454 0.9787 0.090 Uiso 1 1 calc R
C17 C 1.1068(4) 0.7641(10) 0.8717(3) 0.0640(17) Uani 1 1 d .
H17 H 1.1599 0.7531 0.8707 0.077 Uiso 1 1 calc R
C18 C 1.1807(3) 0.8397(8) 0.6822(3) 0.0434(12) Uani 1 1 d .
C19 C 1.2581(4) 0.9089(14) 0.7437(3) 0.098(3) Uani 1 1 d .
H19 H 1.2548 0.9482 0.7826 0.117 Uiso 1 1 calc R
C20 C 1.3388(4) 0.9187(14) 0.7462(4) 0.094(3) Uani 1 1 d .
H20 H 1.3902 0.9608 0.7886 0.113 Uiso 1 1 calc R
C21 C 1.2754(4) 0.8134(12) 0.6351(3) 0.073(2) Uani 1 1 d .
H21 H 1.2807 0.7799 0.5965 0.088 Uiso 1 1 calc R
C22 C 1.1919(4) 0.7972(12) 0.6274(3) 0.071(2) Uani 1 1 d .
H22 H 1.1421 0.7564 0.5839 0.086 Uiso 1 1 calc R
C23 C 0.4459(6) 0.7866(11) 0.0845(4) 0.0791(15) Uani 1 1 d U
C24 C 0.4773(5) 0.8980(9) 0.0417(4) 0.0662(16) Uani 1 1 d U
C25 C 0.5658(5) 0.9234(11) 0.0630(4) 0.078(2) Uani 1 1 d .
H25 H 0.6120 0.8728 0.1062 0.093 Uiso 1 1 calc R
C26 C 0.4113(5) 0.9745(10) -0.0205(4) 0.081(2) Uani 1 1 d .
H26 H 0.3502 0.9596 -0.0354 0.097 Uiso 1 1 calc R
N4 N 0.7329(5) 0.8920(10) 0.6991(4) 0.076(5) Uani 0.25 1 d PRDU
C28 C 0.6782(5) 0.9807(10) 0.6630(4) 0.067(4) Uani 0.25 1 d PRDU
C27 C 0.6040(5) 1.0925(10) 0.6088(4) 0.066(5) Uani 0.25 1 d PRDU
H27A H 0.6277 1.2086 0.6059 0.099 Uiso 0.25 1 calc PR
H27B H 0.5595 1.1107 0.6219 0.099 Uiso 0.25 1 calc PR
H27C H 0.5758 1.0322 0.5629 0.099 Uiso 0.25 1 calc PR

loop_
_atom_site_aniso_label
_atom_site_aniso_U_11
_atom_site_aniso_U_22
_atom_site_aniso_U_33
_atom_site_aniso_U_23
_atom_site_aniso_U_13
_atom_site_aniso_U_12
Zn1 0.0273(3) 0.0546(4) 0.0306(3) 0.0021(3) 0.0054(2) -0.0023(2)
O1 0.039(2) 0.066(3) 0.0341(18) -0.0053(18) 0.0026(16) 0.0023(17)
N1 0.080(4) 0.096(5) 0.037(3) -0.006(3) 0.026(3) 0.000(3)
C1 0.031(2) 0.049(3) 0.028(2) 0.010(2) 0.0056(19) -0.002(2)
O2 0.0284(17) 0.052(2) 0.050(2) 0.0078(18) 0.0040(15) 0.0026(15)
N2 0.030(2) 0.068(3) 0.0294(19) -0.001(2) 0.0068(16) 0.006(2)
C2 0.026(2) 0.051(3) 0.027(2) 0.006(2) 0.0036(18) 0.002(2)
O3 0.099(2) 0.085(2) 0.0799(18) 0.0128(15) 0.0498(15) -0.0092(16)
N3 0.0304(19) 0.051(3) 0.0299(19) -0.0011(18) 0.0080(16) 0.0018(17)
C3 0.028(2) 0.065(4) 0.040(3) 0.000(3) 0.012(2) 0.006(2)
O4 0.100(2) 0.105(2) 0.105(2) 0.0040(18) 0.0563(17) -0.0112(17)
C4 0.036(3) 0.071(4) 0.034(2) -0.006(2) 0.016(2) 0.003(2)
C5 0.030(2) 0.066(3) 0.025(2) 0.002(2) 0.0085(19) 0.006(2)
C6 0.029(2) 0.086(4) 0.032(2) -0.003(3) 0.007(2) 0.014(3)
C7 0.037(3) 0.074(4) 0.029(2) -0.008(2) 0.010(2) 0.004(3)
C8 0.032(2) 0.068(4) 0.026(2) -0.002(2) 0.0091(19) 0.004(2)
C9 0.031(2) 0.074(4) 0.030(2) -0.001(2) 0.011(2) 0.007(2)
C10 0.038(3) 0.057(3) 0.027(2) -0.001(2) 0.009(2) 0.011(2)
C11 0.030(2) 0.065(3) 0.026(2) -0.005(2) 0.0076(18) 0.000(2)
C12 0.031(2) 0.073(4) 0.026(2) -0.002(2) 0.0095(19) 0.000(2)
C13 0.045(3) 0.067(4) 0.028(2) -0.003(2) 0.012(2) 0.007(3)
C14 0.050(3) 0.113(6) 0.038(3) -0.007(3) 0.022(3) 0.003(4)
C15 0.072(5) 0.123(7) 0.050(4) -0.013(4) 0.036(4) -0.002(4)
C16 0.071(4) 0.104(6) 0.031(3) -0.002(3) 0.015(3) 0.016(4)
C17 0.055(3) 0.093(5) 0.034(3) -0.001(3) 0.017(3) 0.016(3)
C18 0.031(2) 0.058(3) 0.032(2) -0.003(2) 0.0096(19) -0.002(2)
C19 0.033(3) 0.206(10) 0.044(3) -0.054(5) 0.013(3) -0.018(4)
C20 0.032(3) 0.184(9) 0.052(4) -0.058(5) 0.012(3) -0.018(4)
C21 0.037(3) 0.141(7) 0.036(3) -0.014(4) 0.016(2) -0.022(4)
C22 0.036(3) 0.139(7) 0.030(3) -0.026(3) 0.011(2) -0.027(3)
C23 0.086(2) 0.077(2) 0.077(2) 0.0007(17) 0.0449(15) 0.0012(17)
C24 0.070(2) 0.065(2) 0.062(2) -0.0039(16) 0.0344(18) -0.0003(17)
C25 0.075(5) 0.080(5) 0.056(4) 0.016(3) 0.019(4) 0.002(4)
C26 0.070(5) 0.088(5) 0.093(5) -0.001(5) 0.049(4) -0.010(4)
N4 0.033(7) 0.048(8) 0.106(12) -0.015(8) 0.010(7) -0.008(5)
C28 0.030(6) 0.047(8) 0.101(12) -0.010(8) 0.020(7) -0.010(5)
C27 0.033(7) 0.047(8) 0.099(12) -0.006(8) 0.023(7) -0.010(5)

loop_
_atom_type_symbol
_atom_type_description
_atom_type_scat_dispersion_real
_atom_type_scat_dispersion_imag
_atom_type_scat_source
C C 0.0033 0.0016 'International Tables Vol C Tables 4.2.6.8 and 6.1.1.4'
H H 0.0000 0.0000 'International Tables Vol C Tables 4.2.6.8 and 6.1.1.4'
N N 0.0061 0.0033 'International Tables Vol C Tables 4.2.6.8 and 6.1.1.4'
O O 0.0106 0.0060 'International Tables Vol C Tables 4.2.6.8 and 6.1.1.4'
Zn Zn 0.2839 1.4301 'International Tables Vol C Tables 4.2.6.8 and 6.1.1.4'

loop_
_geom_angle_atom_site_label_1
_geom_angle_atom_site_label_2
_geom_angle_atom_site_label_3
_geom_angle
_geom_angle_site_symmetry_1
_geom_angle_site_symmetry_3
O3 Zn1 O1 103.0(2) . .
O3 Zn1 O2 112.1(2) . 2_645
O1 Zn1 O2 93.90(16) . 2_645
O3 Zn1 N3 125.9(2) . 4_475
O1 Zn1 N3 115.99(18) . 4_475
O2 Zn1 N3 101.48(16) 2_645 4_475
C1 O1 Zn1 115.4(3) . .
C16 N1 C15 114.9(5) . .
O1 C1 O2 122.5(4) . .
O1 C1 C2 118.1(4) . .
O2 C1 C2 119.4(5) . .
C1 O2 Zn1 128.3(3) . 2_655
C11 N2 C10 118.1(4) . .
C7 C2 C3 119.7(4) . .
C7 C2 C1 119.6(5) . .
C3 C2 C1 120.7(4) . .
C23 O3 Zn1 114.4(6) . .
C20 N3 C21 116.5(5) . .
C20 N3 Zn1 123.3(4) . 4_676
C21 N3 Zn1 120.2(4) . 4_676
C4 C3 C2 119.9(5) . .
C4 C3 H3 120.1 . .
C2 C3 H3 120.1 . .
C3 C4 C5 121.3(5) . .
C3 C4 H4 119.3 . .
C5 C4 H4 119.3 . .
C4 C5 C6 118.2(4) . .
C4 C5 C8 121.1(4) . .
C6 C5 C8 120.7(4) . .
C7 C6 C5 120.5(5) . .
C7 C6 H6 119.7 . .
C5 C6 H6 119.7 . .
C6 C7 C2 120.3(5) . .
C6 C7 H7 119.8 . .
C2 C7 H7 119.8 . .
C12 C8 C9 117.6(4) . .
C12 C8 C5 121.3(4) . .
C9 C8 C5 121.1(5) . .
C8 C9 C10 120.5(5) . .
C8 C9 H9 119.8 . .
C10 C9 H9 119.8 . .
N2 C10 C9 121.6(5) . .
N2 C10 C13 116.5(4) . .
C9 C10 C13 121.8(5) . .
N2 C11 C12 122.8(5) . .
N2 C11 C18 116.9(4) . .
C12 C11 C18 120.3(4) . .
C8 C12 C11 119.3(5) . .
C8 C12 H12 120.3 . .
C11 C12 H12 120.3 . .
C17 C13 C14 115.8(5) . .
C17 C13 C10 121.4(5) . .
C14 C13 C10 122.8(5) . .
C13 C14 C15 119.6(6) . .
C13 C14 H14 120.2 . .
C15 C14 H14 120.2 . .
N1 C15 C14 124.9(7) . .
N1 C15 H15 117.6 . .
C14 C15 H15 117.6 . .
N1 C16 C17 123.8(6) . .
N1 C16 H16 118.1 . .
C17 C16 H16 118.1 . .
C13 C17 C16 120.9(6) . .
C13 C17 H17 119.5 . .
C16 C17 H17 119.5 . .
C22 C18 C19 115.2(5) . .
C22 C18 C11 123.1(4) . .
C19 C18 C11 121.7(5) . .
C20 C19 C18 119.5(6) . .
C20 C19 H19 120.3 . .
C18 C19 H19 120.3 . .
N3 C20 C19 124.2(5) . .
N3 C20 H20 117.9 . .
C19 C20 H20 117.9 . .
N3 C21 C22 123.7(5) . .
N3 C21 H21 118.1 . .
C22 C21 H21 118.1 . .
C18 C22 C21 120.7(5) . .
C18 C22 H22 119.6 . .
C21 C22 H22 119.6 . .
O4 C23 O3 126.6(8) . .
O4 C23 C24 118.9(8) . .
O3 C23 C24 114.4(7) . .
C26 C24 C25 119.0(7) . .
C26 C24 C23 117.0(7) . .
C25 C24 C23 124.1(7) . .
C24 C25 C26 120.6(6) . 3_675
C24 C25 H25 119.7 . .
C26 C25 H25 119.7 3_675 .
C24 C26 C25 120.5(6) . 3_675
C24 C26 H26 119.8 . .
C25 C26 H26 119.8 3_675 .
N4 C28 C27 174.8 . .
C28 C27 H27A 109.5 . .
C28 C27 H27B 109.5 . .
H27A C27 H27B 109.5 . .
C28 C27 H27C 109.5 . .
H27A C27 H27C 109.5 . .
H27B C27 H27C 109.5 . .

loop_
_geom_bond_atom_site_label_1
_geom_bond_atom_site_label_2
_geom_bond_distance
_geom_bond_site_symmetry_2
Zn1 O3 1.918(5) .
Zn1 O1 1.977(4) .
Zn1 O2 1.996(4) 2_645
Zn1 N3 2.025(5) 4_475
O1 C1 1.242(6) .
N1 C16 1.316(9) .
N1 C15 1.326(8) .
C1 O2 1.260(6) .
C1 C2 1.488(6) .
O2 Zn1 1.996(4) 2_655
N2 C11 1.333(6) .
N2 C10 1.340(7) .
C2 C7 1.372(7) .
C2 C3 1.380(7) .
O3 C23 1.220(9) .
N3 C20 1.288(8) .
N3 C21 1.307(7) .
N3 Zn1 2.025(5) 4_676
C3 C4 1.367(7) .
C3 H3 0.9300 .
O4 C23 1.189(9) .
C4 C5 1.377(7) .
C4 H4 0.9300 .
C5 C6 1.394(7) .
C5 C8 1.480(6) .
C6 C7 1.369(7) .
C6 H6 0.9300 .
C7 H7 0.9300 .
C8 C12 1.377(7) .
C8 C9 1.376(7) .
C9 C10 1.385(7) .
C9 H9 0.9300 .
C10 C13 1.481(7) .
C11 C12 1.388(6) .
C11 C18 1.478(7) .
C12 H12 0.9300 .
C13 C17 1.361(7) .
C13 C14 1.371(8) .
C14 C15 1.375(8) .
C14 H14 0.9300 .
C15 H15 0.9300 .
C16 C17 1.380(8) .
C16 H16 0.9300 .
C17 H17 0.9300 .
C18 C22 1.349(7) .
C18 C19 1.392(7) .
C19 C20 1.366(9) .
C19 H19 0.9300 .
C20 H20 0.9300 .
C21 C22 1.362(8) .
C21 H21 0.9300 .
C22 H22 0.9300 .
C23 C24 1.542(11) .
C24 C26 1.347(10) .
C24 C25 1.351(10) .
C25 C26 1.403(10) 3_675
C25 H25 0.9300 .
C26 C25 1.403(10) 3_675
C26 H26 0.9300 .
N4 C28 1.0693 .
C28 C27 1.4482 .
C27 H27A 0.9600 .
C27 H27B 0.9600 .
C27 H27C 0.9600 .
